data_7150803
loop_
_publ_author_name
'Sergeant, Craig D.'
'Ott, Ingo'
'Sniady, Adam'
'Meneni, Srinivasarao'
'Gust, Ronald'
'Rheingold, Arnold L.'
'Dembinski, Roman'

_publ_section_title
;
 Metallo-nucleosides: synthesis and biological evaluation of
 hexacarbonyl dicobalt 5-alkynyl-2&#x2032;-deoxyuridines
;
_journal_issue 1
_journal_name_full 'Organic &amp;  Biomolecular Chemistry'
_journal_page_first 73
_journal_page_last 80
_journal_paper_doi 10.1039/b713371e
_journal_volume 6
_journal_year 2008
_chemical_formula_sum 'C23 H22 Co2 N2 O12'
_chemical_formula_weight 636.29
_chemical_name_common
;Dicobalt hexacarbonyl 5-((1-hydroxycyclohexyl)ethynyl)-2'-
deoxyuridine
;
_chemical_name_systematic
;
Dicobalt hexacarbonyl 5-[(1-hydroxycyclohexyl)ethynyl]-2'-deoxyuridine
;
_space_group_IT_number 19
_symmetry_cell_setting orthorhombic
_symmetry_space_group_name_Hall 'P 2ac 2ab'
_symmetry_space_group_name_H-M 'P 21 21 21'
_atom_sites_solution_hydrogens geom
_atom_sites_solution_primary direct
_atom_sites_solution_secondary difmap
_audit_creation_method SHELXL-97
_cell_angle_alpha 90.00
_cell_angle_beta 90.00
_cell_angle_gamma 90.00
_cell_formula_units_Z 4
_cell_length_a 8.7674(9)
_cell_length_b 9.3303(9)
_cell_length_c 31.529(3)
_cell_measurement_reflns_used 5619
_cell_measurement_temperature 100(2)
_cell_measurement_theta_max 28.16
_cell_measurement_theta_min 2.41
_cell_volume 2579.2(4)
_computing_cell_refinement 'Bruker SMART'
_computing_data_collection 'Bruker SMART'
_computing_data_reduction 'Bruker SAINT'
_computing_molecular_graphics 'Bruker SHELXTL'
_computing_publication_material 'Bruker SHELXTL'
_computing_structure_refinement 'SHELXL-97 (Sheldrick, 1997)'
_computing_structure_solution 'SHELXS-97 (Sheldrick, 1990)'
_diffrn_ambient_temperature 100(2)
_diffrn_measured_fraction_theta_full 1.000
_diffrn_measured_fraction_theta_max 0.962
_diffrn_measurement_device_type 'CCD area detector'
_diffrn_measurement_method 'phi and omega scans'
_diffrn_radiation_monochromator graphite
_diffrn_radiation_source 'fine-focus sealed tube'
_diffrn_radiation_type MoK\a
_diffrn_radiation_wavelength 0.71073
_diffrn_reflns_av_R_equivalents 0.0564
_diffrn_reflns_av_sigmaI/netI 0.0562
_diffrn_reflns_limit_h_max 11
_diffrn_reflns_limit_h_min -11
_diffrn_reflns_limit_k_max 12
_diffrn_reflns_limit_k_min -12
_diffrn_reflns_limit_l_max 40
_diffrn_reflns_limit_l_min -41
_diffrn_reflns_number 22063
_diffrn_reflns_theta_full 25.00
_diffrn_reflns_theta_max 28.27
_diffrn_reflns_theta_min 1.29
_exptl_absorpt_coefficient_mu 1.354
_exptl_absorpt_correction_T_max 0.911
_exptl_absorpt_correction_T_min 0.834
_exptl_absorpt_correction_type multi-scan
_exptl_absorpt_process_details SADABS
_exptl_crystal_colour red
_exptl_crystal_density_diffrn 1.639
_exptl_crystal_density_method 'not measured'
_exptl_crystal_description plate
_exptl_crystal_F_000 1296
_exptl_crystal_size_max .12
_exptl_crystal_size_mid .09
_exptl_crystal_size_min .03
_refine_diff_density_max 0.804
_refine_diff_density_min -0.276
_refine_diff_density_rms 0.083
_refine_ls_abs_structure_details 'Flack H D (1983), Acta Cryst. A39, 876-881'
_refine_ls_abs_structure_Flack 0.010(12)
_refine_ls_extinction_method none
_refine_ls_goodness_of_fit_ref 1.026
_refine_ls_hydrogen_treatment constr
_refine_ls_matrix_type full
_refine_ls_number_parameters 355
_refine_ls_number_reflns 5984
_refine_ls_number_restraints 0
_refine_ls_restrained_S_all 1.026
_refine_ls_R_factor_all 0.0431
_refine_ls_R_factor_gt 0.0362
_refine_ls_shift/su_max 0.002
_refine_ls_shift/su_mean 0.000
_refine_ls_structure_factor_coef Fsqd
_refine_ls_weighting_details 'calc w=1/[\s^2^(Fo^2^)+(0.0334P)^2^+0.0000P] where P=(Fo^2^+2Fc^2^)/3'
_refine_ls_weighting_scheme calc
_refine_ls_wR_factor_gt 0.0760
_refine_ls_wR_factor_ref 0.0786
_reflns_number_gt 5360
_reflns_number_total 5984
_reflns_threshold_expression >2sigma(I)
_cod_data_source_file b713371e.txt
_cod_data_source_block oak01
_cod_depositor_comments
;
The following automatic conversions were performed:
'_symmetry_cell_setting' value 'Orthorhombic' changed to 'orthorhombic'
according to '/home/saulius/struct/CIF-dictionaries/cif_core.dic'
dictionary named 'cif_core.dic' version 2.4.1 from 2010-06-29.

Automatic conversion script
Id: cif_fix_enum 1527 2010-12-29 10:47:43Z saulius 
;
_cod_original_cell_volume 2579.1(4)
_cod_original_sg_symbol_H-M P2(1)2(1)2(1)
_cod_database_code 7150803

loop_
_symmetry_equiv_pos_as_xyz
'x, y, z'
'-x+1/2, -y, z+1/2'
'-x, y+1/2, -z+1/2'
'x+1/2, -y+1/2, -z'

loop_
_atom_site_label
_atom_site_type_symbol
_atom_site_fract_x
_atom_site_fract_y
_atom_site_fract_z
_atom_site_U_iso_or_equiv
_atom_site_adp_type
_atom_site_occupancy
_atom_site_symmetry_multiplicity
_atom_site_calc_flag
_atom_site_refinement_flags
_atom_site_disorder_assembly
_atom_site_disorder_group
Co1 Co 0.26173(4) 0.15988(4) 0.870401(11) 0.01661(9) Uani 1 1 d . . .
Co2 Co 0.47186(4) 0.20970(4) 0.820435(11) 0.01691(9) Uani 1 1 d . . .
O2 O 0.8369(2) 0.3404(2) 1.01356(6) 0.0190(4) Uani 1 1 d . . .
O4 O 0.5022(2) 0.5532(2) 0.92431(6) 0.0230(5) Uani 1 1 d . . .
O9 O 0.2316(2) 0.5547(2) 0.88213(6) 0.0196(4) Uani 1 1 d . . .
O15 O 0.0557(2) 0.2765(2) 0.93472(7) 0.0298(5) Uani 1 1 d . . .
O16 O 0.3857(2) -0.1005(2) 0.91163(6) 0.0258(5) Uani 1 1 d . . .
O17 O 0.0296(3) 0.0629(3) 0.80930(7) 0.0377(6) Uani 1 1 d . . .
O18 O 0.6357(3) -0.0641(2) 0.83204(8) 0.0394(6) Uani 1 1 d . . .
O19 O 0.3070(3) 0.2029(3) 0.73880(7) 0.0370(6) Uani 1 1 d . . .
O20 O 0.7355(3) 0.3943(2) 0.80420(7) 0.0383(6) Uani 1 1 d . . .
O3' O 0.7273(2) -0.30146(19) 1.00695(6) 0.0201(4) Uani 1 1 d . . .
H3'A H 0.6874 -0.2823 1.0298 0.030 Uiso 1 1 calc R . .
O4' O 0.8592(2) -0.0031(2) 0.94733(6) 0.0202(4) Uani 1 1 d . . .
O5' O 1.0764(2) -0.2239(2) 0.91723(6) 0.0216(4) Uani 1 1 d . . .
H5'D H 1.1085 -0.2877 0.9017 0.032 Uiso 1 1 calc R . .
N1 N 0.7171(2) 0.1981(2) 0.96446(7) 0.0157(5) Uani 1 1 d . . .
N3 N 0.6714(3) 0.4421(2) 0.96707(7) 0.0160(5) Uani 1 1 d . . .
H3 H 0.6893 0.5240 0.9785 0.019 Uiso 1 1 calc R . .
C2 C 0.7491(3) 0.3283(3) 0.98374(8) 0.0166(5) Uani 1 1 d . . .
C4 C 0.5671(3) 0.4418(3) 0.93389(8) 0.0161(6) Uani 1 1 d . . .
C5 C 0.5452(3) 0.3027(3) 0.91377(8) 0.0157(5) Uani 1 1 d . . .
C6 C 0.6204(3) 0.1900(3) 0.93069(8) 0.0158(6) Uani 1 1 d . . .
H6 H 0.6052 0.1005 0.9184 0.019 Uiso 1 1 calc R . .
C7 C 0.4407(3) 0.2830(3) 0.87834(8) 0.0147(5) Uani 1 1 d . . .
C8 C 0.3418(3) 0.3454(3) 0.85134(8) 0.0156(5) Uani 1 1 d . . .
C9 C 0.2669(3) 0.4889(3) 0.84210(8) 0.0168(5) Uani 1 1 d . . .
H9 H 0.3105 0.5673 0.8956 0.029 Uiso 1 1 calc R . .
C10 C 0.1152(3) 0.4695(3) 0.81874(10) 0.0195(6) Uani 1 1 d . . .
H10A H 0.1320 0.4110 0.7937 0.023 Uiso 1 1 calc R . .
H10B H 0.0446 0.4187 0.8371 0.023 Uiso 1 1 calc R . .
C11 C 0.0435(3) 0.6110(3) 0.80536(10) 0.0258(7) Uani 1 1 d . . .
H11A H -0.0471 0.5922 0.7886 0.031 Uiso 1 1 calc R . .
H11B H 0.0130 0.6642 0.8304 0.031 Uiso 1 1 calc R . .
C12 C 0.1543(3) 0.7006(3) 0.77952(9) 0.0230(6) Uani 1 1 d . . .
H12A H 0.1075 0.7917 0.7724 0.028 Uiso 1 1 calc R . .
H12B H 0.1785 0.6513 0.7533 0.028 Uiso 1 1 calc R . .
C13 C 0.3004(3) 0.7268(3) 0.80464(9) 0.0204(6) Uani 1 1 d . . .
H13A H 0.3706 0.7835 0.7877 0.024 Uiso 1 1 calc R . .
H13B H 0.2768 0.7804 0.8302 0.024 Uiso 1 1 calc R . .
C14 C 0.3755(3) 0.5852(3) 0.81655(9) 0.0181(6) Uani 1 1 d . . .
H14A H 0.4663 0.6041 0.8332 0.022 Uiso 1 1 calc R . .
H14B H 0.4065 0.5355 0.7909 0.022 Uiso 1 1 calc R . .
C15 C 0.1352(3) 0.2287(3) 0.91029(9) 0.0216(6) Uani 1 1 d . . .
C16 C 0.3309(3) -0.0048(3) 0.89607(9) 0.0215(6) Uani 1 1 d . . .
C17 C 0.1181(3) 0.0998(3) 0.83245(10) 0.0239(6) Uani 1 1 d . . .
C18 C 0.5724(3) 0.0405(3) 0.82663(10) 0.0247(7) Uani 1 1 d . . .
C19 C 0.3713(3) 0.2019(3) 0.76988(9) 0.0232(6) Uani 1 1 d . . .
C20 C 0.6335(3) 0.3219(3) 0.80897(9) 0.0227(6) Uani 1 1 d . . .
C1' C 0.7840(3) 0.0673(3) 0.98151(9) 0.0181(6) Uani 1 1 d . . .
H1' H 0.8588 0.0921 1.0034 0.022 Uiso 1 1 calc R . .
C2' C 0.6686(3) -0.0398(3) 0.99966(9) 0.0202(6) Uani 1 1 d . . .
H2'A H 0.6768 -0.0454 1.0303 0.024 Uiso 1 1 calc R . .
H2'B H 0.5652 -0.0129 0.9922 0.024 Uiso 1 1 calc R . .
C3' C 0.7127(3) -0.1823(3) 0.97906(8) 0.0163(6) Uani 1 1 d . . .
H3' H 0.6406 -0.2053 0.9563 0.020 Uiso 1 1 calc R . .
C4' C 0.8689(3) -0.1508(3) 0.96031(9) 0.0184(6) Uani 1 1 d . . .
H4' H 0.9456 -0.1592 0.9828 0.022 Uiso 1 1 calc R . .
C5' C 0.9160(3) -0.2425(3) 0.92365(9) 0.0204(6) Uani 1 1 d . . .
H5'A H 0.8936 -0.3423 0.9296 0.025 Uiso 1 1 calc R . .
H5'B H 0.8606 -0.2146 0.8983 0.025 Uiso 1 1 calc R . .

loop_
_atom_site_aniso_label
_atom_site_aniso_U_11
_atom_site_aniso_U_22
_atom_site_aniso_U_33
_atom_site_aniso_U_23
_atom_site_aniso_U_13
_atom_site_aniso_U_12
Co1 0.01460(19) 0.01592(17) 0.01929(19) -0.00034(14) -0.00079(15) -0.00153(15)
Co2 0.01513(18) 0.01743(18) 0.01816(18) -0.00308(15) 0.00057(15) -0.00017(15)
O2 0.0188(10) 0.0177(9) 0.0204(10) 0.0010(8) -0.0048(8) -0.0002(9)
O4 0.0258(12) 0.0164(10) 0.0268(11) -0.0029(8) -0.0097(9) 0.0040(9)
O9 0.0198(10) 0.0205(9) 0.0186(10) -0.0023(7) -0.0013(8) 0.0055(9)
O15 0.0244(11) 0.0315(12) 0.0337(12) -0.0019(10) 0.0104(9) -0.0024(10)
O16 0.0259(12) 0.0225(11) 0.0289(12) 0.0047(9) -0.0041(9) -0.0005(9)
O17 0.0317(13) 0.0387(14) 0.0427(14) -0.0007(11) -0.0171(11) -0.0072(12)
O18 0.0389(14) 0.0256(13) 0.0537(16) -0.0026(11) 0.0024(12) 0.0101(11)
O19 0.0303(12) 0.0553(16) 0.0254(12) -0.0039(11) -0.0039(10) -0.0062(12)
O20 0.0262(12) 0.0341(12) 0.0548(15) -0.0072(11) 0.0107(11) -0.0102(12)
O3' 0.0250(11) 0.0137(9) 0.0215(10) 0.0002(8) 0.0036(8) 0.0013(9)
O4' 0.0187(10) 0.0140(9) 0.0278(11) 0.0012(8) 0.0057(8) 0.0015(8)
O5' 0.0171(10) 0.0196(10) 0.0279(11) -0.0037(9) 0.0019(8) 0.0034(9)
N1 0.0159(11) 0.0100(10) 0.0210(12) -0.0001(9) -0.0031(9) 0.0019(9)
N3 0.0177(12) 0.0099(11) 0.0204(12) -0.0027(9) -0.0022(9) -0.0019(9)
C2 0.0153(13) 0.0168(13) 0.0176(13) -0.0004(10) 0.0021(11) -0.0013(12)
C4 0.0166(14) 0.0166(14) 0.0150(13) -0.0004(10) 0.0013(11) -0.0010(11)
C5 0.0117(12) 0.0146(13) 0.0209(13) -0.0008(10) 0.0041(10) -0.0007(11)
C6 0.0155(13) 0.0125(13) 0.0194(14) -0.0026(10) 0.0016(10) -0.0014(11)
C7 0.0149(13) 0.0131(12) 0.0161(13) -0.0012(10) 0.0027(10) -0.0020(11)
C8 0.0146(13) 0.0155(13) 0.0167(13) -0.0010(11) 0.0035(10) 0.0001(12)
C9 0.0167(14) 0.0157(13) 0.0180(14) -0.0004(10) -0.0026(11) 0.0013(11)
C10 0.0179(14) 0.0166(14) 0.0240(15) 0.0030(12) -0.0041(12) -0.0016(11)
C11 0.0173(15) 0.0294(16) 0.0307(17) 0.0033(13) -0.0094(12) 0.0021(13)
C12 0.0223(15) 0.0206(14) 0.0261(16) 0.0024(13) -0.0060(12) 0.0047(13)
C13 0.0203(14) 0.0165(14) 0.0243(15) 0.0009(11) -0.0018(11) 0.0000(12)
C14 0.0163(13) 0.0183(14) 0.0197(14) -0.0016(12) 0.0001(11) -0.0017(11)
C15 0.0205(15) 0.0184(15) 0.0258(16) 0.0006(12) -0.0031(12) -0.0041(12)
C16 0.0183(15) 0.0191(15) 0.0270(16) -0.0001(12) -0.0002(12) -0.0037(12)
C17 0.0237(16) 0.0216(15) 0.0264(16) 0.0005(12) -0.0005(13) -0.0025(13)
C18 0.0226(15) 0.0246(16) 0.0269(17) -0.0061(13) 0.0041(12) -0.0012(13)
C19 0.0196(14) 0.0271(16) 0.0228(15) -0.0044(13) 0.0031(12) -0.0030(13)
C20 0.0218(15) 0.0200(15) 0.0263(16) -0.0070(12) 0.0021(12) 0.0035(13)
C1' 0.0170(14) 0.0165(13) 0.0208(14) -0.0006(11) -0.0018(11) 0.0041(11)
C2' 0.0205(15) 0.0177(14) 0.0222(16) 0.0028(11) 0.0022(11) 0.0033(12)
C3' 0.0170(14) 0.0121(13) 0.0199(14) 0.0000(10) -0.0009(10) 0.0002(10)
C4' 0.0159(13) 0.0110(12) 0.0282(16) 0.0011(12) -0.0025(11) 0.0009(11)
C5' 0.0182(14) 0.0170(14) 0.0261(15) -0.0027(11) 0.0019(11) 0.0032(11)

loop_
_atom_type_symbol
_atom_type_description
_atom_type_scat_dispersion_real
_atom_type_scat_dispersion_imag
_atom_type_scat_source
C C 0.0033 0.0016 'International Tables Vol C Tables 4.2.6.8 and 6.1.1.4'
H H 0.0000 0.0000 'International Tables Vol C Tables 4.2.6.8 and 6.1.1.4'
N N 0.0061 0.0033 'International Tables Vol C Tables 4.2.6.8 and 6.1.1.4'
O O 0.0106 0.0060 'International Tables Vol C Tables 4.2.6.8 and 6.1.1.4'
Co Co 0.3494 0.9721 'International Tables Vol C Tables 4.2.6.8 and 6.1.1.4'

loop_
_geom_angle_atom_site_label_1
_geom_angle_atom_site_label_2
_geom_angle_atom_site_label_3
_geom_angle
_geom_angle_site_symmetry_1
_geom_angle_site_symmetry_3
_geom_angle_publ_flag
C7 Co1 Co2 51.23(7) . . ?
C8 Co1 Co2 51.04(8) . . ?
C15 Co1 Co2 147.22(9) . . ?
C16 Co1 Co2 101.07(9) . . ?
C17 Co1 Co2 98.88(10) . . ?
C7 Co1 C8 40.18(11) . . ?
C7 Co1 C15 101.28(12) . . ?
C7 Co1 C16 99.75(12) . . ?
C7 Co1 C17 144.66(12) . . ?
C8 Co1 C15 96.89(12) . . ?
C8 Co1 C16 138.91(12) . . ?
C8 Co1 C17 108.48(12) . . ?
C15 Co1 C16 101.21(13) . . ?
C15 Co1 C17 98.20(13) . . ?
C16 Co1 C17 105.02(13) . . ?
C7 Co2 Co1 50.95(7) . . ?
C8 Co2 Co1 51.02(8) . . ?
C18 Co2 Co1 97.46(10) . . ?
C19 Co2 Co1 100.92(9) . . ?
C20 Co2 Co1 145.69(9) . . ?
C7 Co2 C8 40.09(10) . . ?
C7 Co2 C18 105.61(12) . . ?
C7 Co2 C19 139.26(12) . . ?
C7 Co2 C20 95.35(12) . . ?
C8 Co2 C18 142.01(12) . . ?
C8 Co2 C19 100.30(12) . . ?
C8 Co2 C20 100.49(12) . . ?
C18 Co2 C19 107.08(14) . . ?
C18 Co2 C20 98.33(13) . . ?
C19 Co2 C20 103.23(13) . . ?
C9 O9 H9 109.5 . . ?
C3' O3' H3'A 109.5 . . ?
C1' O4' C4' 104.7(2) . . ?
C5' O5' H5'D 109.5 . . ?
C2 N1 C6 121.1(2) . . ?
C2 N1 C1' 119.4(2) . . ?
C6 N1 C1' 119.5(2) . . ?
C2 N3 C4 128.0(2) . . ?
C2 N3 H3 116.0 . . ?
C4 N3 H3 116.0 . . ?
O2 C2 N1 123.1(2) . . ?
O2 C2 N3 122.6(2) . . ?
N3 C2 N1 114.3(2) . . ?
O4 C4 N3 119.4(2) . . ?
O4 C4 C5 126.0(2) . . ?
N3 C4 C5 114.6(2) . . ?
C4 C5 C6 117.2(2) . . ?
C4 C5 C6 122.0(2) . . ?
C6 C5 C7 120.8(2) . . ?
C5 C6 N1 124.7(2) . . ?
C5 C6 H6 117.7 . . ?
N1 C6 H6 117.7 . . ?
C5 C7 C8 146.6(3) . . ?
C5 C7 Co1 132.48(19) . . ?
C5 C7 Co2 131.93(19) . . ?
C8 C7 Co1 69.95(16) . . ?
C8 C7 Co2 69.72(15) . . ?
Co1 C7 Co2 77.82(9) . . ?
C7 C8 C9 141.3(2) . . ?
C7 C8 Co1 69.87(16) . . ?
C9 C8 Co1 132.95(19) . . ?
C7 C8 Co2 70.19(16) . . ?
C9 C8 Co2 136.40(19) . . ?
Co1 C8 Co2 77.94(10) . . ?
O9 C9 C8 107.5(2) . . ?
O9 C9 C10 106.6(2) . . ?
O9 C9 C14 110.1(2) . . ?
C8 C9 C10 111.3(2) . . ?
C8 C9 C14 110.3(2) . . ?
C10 C9 C14 110.8(2) . . ?
C9 C10 C11 112.9(2) . . ?
C9 C10 H10A 109.0 . . ?
C9 C10 H10B 109.0 . . ?
C11 C10 H10A 109.0 . . ?
C11 C10 H10B 109.0 . . ?
H10A C10 H10B 107.8 . . ?
C10 C11 C12 111.2(2) . . ?
C10 C11 H11A 109.4 . . ?
C10 C11 H11B 109.4 . . ?
C12 C11 H11A 109.4 . . ?
C12 C11 H11B 109.4 . . ?
H11A C11 H11B 108.0 . . ?
C11 C12 C13 110.3(2) . . ?
C11 C12 H12A 109.6 . . ?
C11 C12 H12B 109.6 . . ?
C13 C12 H12A 109.6 . . ?
C13 C12 H12B 109.6 . . ?
H12A C12 H12B 108.1 . . ?
C12 C13 C14 110.6(2) . . ?
C12 C13 H13A 109.5 . . ?
C12 C13 H13B 109.5 . . ?
C14 C13 H13A 109.5 . . ?
C14 C13 H13B 109.5 . . ?
H13A C13 H13B 108.1 . . ?
C9 C14 C13 111.6(2) . . ?
C9 C14 H14A 109.3 . . ?
C9 C14 H14B 109.3 . . ?
C13 C14 H14A 109.3 . . ?
C13 C14 H14B 109.3 . . ?
H14A C14 H14B 108.0 . . ?
O15 C15 Co1 177.7(3) . . ?
O16 C16 Co1 173.9(3) . . ?
O17 C17 Co1 179.7(3) . . ?
O18 C18 Co2 177.5(3) . . ?
O19 C19 Co2 177.1(3) . . ?
O20 C20 Co2 176.0(3) . . ?
O4' C1' N1 107.1(2) . . ?
O4' C1' C2' 106.7(2) . . ?
O4' C1' H1' 109.4 . . ?
N1 C1' C2' 114.8(2) . . ?
N1 C1' H1' 109.4 . . ?
C2' C1' H1' 109.4 . . ?
C1' C2' C3' 104.0(2) . . ?
C1' C2' H2'A 111.0 . . ?
C1' C2' H2'B 111.0 . . ?
C3' C2' H2'A 111.0 . . ?
C3' C2' H2'B 111.0 . . ?
H2'A C2' H2'B 109.0 . . ?
O3' C3' C2' 116.1(2) . . ?
O3' C3' C4' 108.1(2) . . ?
O3' C3' H3' 109.8 . . ?
C2' C3' H3' 109.8 . . ?
C4' C3' C2' 103.0(2) . . ?
C4' C3' H3' 109.8 . . ?
O4' C4' C3' 104.0(2) . . ?
O4' C4' C5' 110.1(2) . . ?
O4' C4' H4' 108.8 . . ?
C3' C4' C5' 116.0(2) . . ?
C3' C4' H4' 108.8 . . ?
C5' C4' H4' 108.8 . . ?
O5' C5' C4' 108.1(2) . . ?
O5' C5' H5'A 110.1 . . ?
O5' C5' H5'B 110.1 . . ?
C4' C5' H5'A 110.1 . . ?
C4' C5' H5'B 110.1 . . ?
H5'A C5' H5'B 108.4 . . ?

loop_
_geom_bond_atom_site_label_1
_geom_bond_atom_site_label_2
_geom_bond_distance
_geom_bond_site_symmetry_2
_geom_bond_publ_flag
Co1 Co2 2.4682(5) . ?
Co1 C7 1.961(3) . ?
Co1 C8 1.962(3) . ?
Co1 C15 1.796(3) . ?
Co1 C17 1.825(3) . ?
Co1 C16 1.840(3) . ?
Co2 C8 1.963(3) . ?
Co2 C7 1.969(2) . ?
Co2 C18 1.818(3) . ?
Co2 C19 1.823(3) . ?
Co2 C20 1.799(3) . ?
O2 C2 1.220(3) . ?
O4 C4 1.223(3) . ?
O9 C9 1.437(3) . ?
O9 H9 0.8200 . ?
O15 C15 1.130(3) . ?
O16 C16 1.126(3) . ?
O17 C17 1.120(4) . ?
O18 C18 1.136(4) . ?
O19 C19 1.130(3) . ?
O20 C20 1.130(4) . ?
O3' C3' 1.424(3) . ?
O3' H3'A 0.8200 . ?
O4' C1' 1.424(3) . ?
O4' C4' 1.440(3) . ?
O5' C5' 1.431(3) . ?
O5' H5'D 0.8200 . ?
N1 C2 1.387(3) . ?
N1 C6 1.363(3) . ?
N1 C1' 1.456(3) . ?
N3 C2 1.367(3) . ?
N3 C4 1.389(3) . ?
N3 H3 0.8600 . ?
C4 C5 1.457(4) . ?
C5 C6 1.352(4) . ?
C5 C7 1.456(4) . ?
C6 H6 0.9300 . ?
C7 C8 1.347(4) . ?
C8 C9 1.520(4) . ?
C9 C10 1.531(4) . ?
C9 C14 1.537(4) . ?
C10 C11 1.522(4) . ?
C10 H10A 0.9700 . ?
C10 H10B 0.9700 . ?
C11 C12 1.519(4) . ?
C11 H11A 0.9700 . ?
C11 H11B 0.9700 . ?
C12 C13 1.526(4) . ?
C12 H12A 0.9700 . ?
C12 H12B 0.9700 . ?
C13 C14 1.524(4) . ?
C13 H13A 0.9700 . ?
C13 H13B 0.9700 . ?
C14 H14A 0.9700 . ?
C14 H14B 0.9700 . ?
C1' C2' 1.533(4) . ?
C1' H1' 0.9800 . ?
C2' C3' 1.529(4) . ?
C2' H2'A 0.9700 . ?
C2' H2'B 0.9700 . ?
C3' C4' 1.520(4) . ?
C3' H3' 0.9800 . ?
C4' C5' 1.497(4) . ?
C4' H4' 0.9800 . ?
C5' H5'A 0.9700 . ?
C5' H5'B 0.9700 . ?
